data_4326094
loop_
_publ_author_name
'Javier Cepeda'
'Rolindes Balda'
'Garikoitz Beobide'
'Oscar Castillo'
'Joaqu\'in Fern\'andez'
'Antonio Luque'
'Sonia P\'erez-Y\'a\~nez'
'Pascual Rom\'an'
'Daniel Vallejo-S\'anchez'

_publ_contact_author
;
 Oscar Castillo. Departamento de Quimica Inorganica. 
Facultad de Ciencia y Tecnologia
Universidad del Pais Vasco,  Apdo. 644, 
E-48080 Bilbao, Spain
;
_publ_contact_author_email oscar.castillo@ehu.es
_publ_contact_author_fax '+34-946 013 500'
_publ_contact_author_phone '+34-946 015 991'
_publ_section_title
;
 Lanthanide(III)/Pyrimidine-4,6-dicarboxylate/Oxalate Extended Frameworks:
 A Detailed Study Based on the Lanthanide Contraction and Temperature
 Effects
;
_journal_name_full 'Inorganic Chemistry'
_journal_page_first 8437
_journal_page_last 8451
_journal_paper_doi 10.1021/ic201013v
_journal_volume 50
_journal_year 2011
_chemical_compound_source 'synthesis as described'
_chemical_formula_moiety 'C14 H10 N4 O15 Pr2, 5(H2 O)'
_chemical_formula_structural 'C14 H10 N4 O15 Pr2, 5(H2 O)'
_chemical_formula_sum 'C14 H20 N4 O20 Pr2'
_chemical_formula_weight 846.14
_chemical_name_systematic
;
poly-{[(mu-oxalato)(mu3-pyrimidine-4,6-dicarboxylato)-k2N,O:k2N',O':kO''
(mu4-pyrimidine-4,6-dicarboxylato)-k2N,O:k2N',O':kO'':kO''')-
triacuadipraseodymium(III)]pentahydrate}
;
_space_group_IT_number 33
_symmetry_cell_setting orthorhombic
_symmetry_Int_Tables_number 33
_symmetry_space_group_name_Hall 'P 2c -2n'
_symmetry_space_group_name_H-M 'P n a 21'
_atom_sites_solution_hydrogens geom
_atom_sites_solution_primary direct
_atom_sites_solution_secondary difmap
_audit_creation_method SHELXL97
_cell_angle_alpha 90.00
_cell_angle_beta 90.00
_cell_angle_gamma 90.00
_cell_formula_units_Z 4
_cell_length_a 12.0020(2)
_cell_length_b 11.0080(1)
_cell_length_c 19.4730(4)
_cell_measurement_reflns_used 23539
_cell_measurement_temperature 100(2)
_cell_measurement_theta_max 30.06
_cell_measurement_theta_min 2.72
_cell_volume 2572.73(7)
_computing_cell_refinement 'CrysAlis CCD (Oxford Diffraction, 2003)'
_computing_data_collection 'CrysAlis CCD (Oxford Diffraction, 2003)'
_computing_data_reduction 'CrysAlis RED (Oxford Diffraction, 2003)'
_computing_molecular_graphics 'Ortep-3 (Farrugia, 1997)'
_computing_publication_material 'WinGX (Farrugia, 1999)'
_computing_structure_refinement 'SHELXL-97 (Sheldrick, 1997)'
_computing_structure_solution 'Sir92 (Altomare et al., 1993)'
_diffrn_ambient_temperature 100(2)
_diffrn_measured_fraction_theta_full 0.999
_diffrn_measured_fraction_theta_max 0.999
_diffrn_measurement_device_type Xcalibur
_diffrn_measurement_method \w
_diffrn_radiation_monochromator graphite
_diffrn_radiation_source 'fine-focus sealed tube'
_diffrn_radiation_type MoK\a
_diffrn_radiation_wavelength 0.71073
_diffrn_reflns_av_R_equivalents 0.0439
_diffrn_reflns_av_sigmaI/netI 0.0686
_diffrn_reflns_limit_h_max 16
_diffrn_reflns_limit_h_min -10
_diffrn_reflns_limit_k_max 15
_diffrn_reflns_limit_k_min -15
_diffrn_reflns_limit_l_max 27
_diffrn_reflns_limit_l_min -27
_diffrn_reflns_number 22025
_diffrn_reflns_theta_full 30.06
_diffrn_reflns_theta_max 30.06
_diffrn_reflns_theta_min 2.72
_diffrn_standards_decay_% 0
_diffrn_standards_interval_count 0
_diffrn_standards_interval_time 0
_diffrn_standards_number 0
_exptl_absorpt_coefficient_mu 3.841
_exptl_absorpt_correction_T_max 0.680
_exptl_absorpt_correction_T_min 0.402
_exptl_absorpt_correction_type numerical
_exptl_absorpt_process_details
;
CrysAlis RED, Oxford Diffraction Ltd.,
Version 1.170.32 (release 06.06.2003 CrysAlis170 VC++)
(compiled Jun  6 2003,13:53:32)
Analytical numeric absorption correction using a multifaceted crystal
model based on expressions derived by R.C. Clark & J.S. Reid.
;
_exptl_crystal_colour colourless
_exptl_crystal_density_diffrn 2.185
_exptl_crystal_density_meas 2.19(1)
_exptl_crystal_density_method flotation
_exptl_crystal_description 'rectangular block'
_exptl_crystal_F_000 1640
_exptl_crystal_size_max 0.42
_exptl_crystal_size_mid 0.36
_exptl_crystal_size_min 0.21
_refine_diff_density_max 2.694
_refine_diff_density_min -1.190
_refine_diff_density_rms 0.396
_refine_ls_abs_structure_details 'Flack H D (1983), Acta Cryst. A39, 876-881'
_refine_ls_abs_structure_Flack 0.552(17)
_refine_ls_extinction_method none
_refine_ls_goodness_of_fit_ref 1.044
_refine_ls_hydrogen_treatment constr
_refine_ls_matrix_type full
_refine_ls_number_parameters 337
_refine_ls_number_reflns 7448
_refine_ls_number_restraints 1
_refine_ls_restrained_S_all 1.042
_refine_ls_R_factor_all 0.0434
_refine_ls_R_factor_gt 0.0340
_refine_ls_shift/su_max 0.008
_refine_ls_shift/su_mean 0.000
_refine_ls_structure_factor_coef Fsqd
_refine_ls_weighting_details 'calc w=1/[\s^2^(Fo^2^)+(0.0384P)^2^+0.0000P] where P=(Fo^2^+2Fc^2^)/3'
_refine_ls_weighting_scheme calc
_refine_ls_wR_factor_gt 0.0822
_refine_ls_wR_factor_ref 0.0836
_reflns_number_gt 6175
_reflns_number_total 7448
_reflns_threshold_expression >2sigma(I)
_cod_data_source_file ic201013v_si_002_14.cif
_cod_data_source_block 4-Pr
_cod_database_code 4326094

loop_
_symmetry_equiv_pos_as_xyz
'x, y, z'
'-x, -y, z+1/2'
'-x+1/2, y+1/2, z+1/2'
'x+1/2, -y+1/2, z'

loop_
_atom_site_label
_atom_site_type_symbol
_atom_site_fract_x
_atom_site_fract_y
_atom_site_fract_z
_atom_site_U_iso_or_equiv
_atom_site_adp_type
_atom_site_occupancy
_atom_site_symmetry_multiplicity
_atom_site_calc_flag
_atom_site_refinement_flags
Pr1 Pr 0.34101(3) 0.13620(3) 0.351618(18) 0.00444(7) Uani 1 1 d .
Pr2 Pr 0.52283(2) 0.61772(3) 0.137520(18) 0.00498(7) Uani 1 1 d .
N11 N 0.3775(5) 0.2274(5) 0.2251(3) 0.0086(12) Uani 1 1 d .
C12 C 0.4372(6) 0.3274(6) 0.2119(4) 0.0088(13) Uani 1 1 d .
H12 H 0.4920 0.3489 0.2434 0.011 Uiso 1 1 calc R
N13 N 0.4241(4) 0.3988(5) 0.1571(3) 0.0078(11) Uani 1 1 d .
C14 C 0.3496(5) 0.3637(6) 0.1102(3) 0.0096(12) Uani 1 1 d .
C15 C 0.2884(5) 0.2575(6) 0.1180(3) 0.0075(13) Uani 1 1 d .
H15 H 0.2394 0.2313 0.0841 0.009 Uiso 1 1 calc R
C16 C 0.3027(5) 0.1926(6) 0.1774(3) 0.0070(12) Uani 1 1 d .
C17 C 0.2285(5) 0.0862(5) 0.1957(3) 0.0051(12) Uani 1 1 d .
O171 O 0.2373(4) 0.0447(4) 0.2556(2) 0.0083(9) Uani 1 1 d .
O172 O 0.1615(3) 0.0509(4) 0.1502(2) 0.0078(9) Uani 1 1 d .
C18 C 0.3307(6) 0.4468(6) 0.0494(4) 0.0118(14) Uani 1 1 d .
O181 O 0.3914(4) 0.5417(4) 0.0471(2) 0.0110(10) Uani 1 1 d .
O182 O 0.2601(5) 0.4158(5) 0.0082(3) 0.0276(14) Uani 1 1 d .
N21 N 0.4906(4) 0.0004(5) 0.2769(3) 0.0080(11) Uani 1 1 d .
C22 C 0.4715(5) -0.1017(6) 0.2418(4) 0.0084(12) Uani 1 1 d .
H22 H 0.3984 -0.1296 0.2403 0.010 Uiso 1 1 calc R
N23 N 0.5475(4) -0.1667(5) 0.2088(3) 0.0074(11) Uani 1 1 d .
C24 C 0.6537(5) -0.1261(6) 0.2128(3) 0.0078(12) Uani 1 1 d .
C25 C 0.6819(6) -0.0208(6) 0.2481(4) 0.0095(13) Uani 1 1 d .
H25 H 0.7552 0.0060 0.2515 0.011 Uiso 1 1 calc R
C26 C 0.5948(5) 0.0412(5) 0.2775(3) 0.0058(12) Uani 1 1 d .
C27 C 0.6145(5) 0.1606(5) 0.3155(3) 0.0052(12) Uani 1 1 d .
O271 O 0.5344(3) 0.2086(4) 0.3468(3) 0.0080(9) Uani 1 1 d .
O272 O 0.7111(4) 0.2054(4) 0.3091(2) 0.0091(9) Uani 1 1 d .
C28 C 0.7431(6) -0.2034(6) 0.1778(3) 0.0092(13) Uani 1 1 d .
O281 O 0.7134(4) -0.2995(4) 0.1497(3) 0.0125(11) Uani 1 1 d .
O282 O 0.8412(4) -0.1658(4) 0.1821(3) 0.0105(10) Uani 1 1 d .
O33 O 0.3811(4) 0.4078(4) 0.5253(2) 0.0081(9) Uani 1 1 d .
C32 C 0.3835(6) 0.3223(6) 0.4822(4) 0.0082(13) Uani 1 1 d .
O31 O 0.3478(4) 0.3260(4) 0.4219(3) 0.0117(10) Uani 1 1 d .
O36 O 0.4893(4) 0.2040(4) 0.5616(3) 0.0107(10) Uani 1 1 d .
C35 C 0.4355(6) 0.2001(6) 0.5062(4) 0.0103(14) Uani 1 1 d .
O34 O 0.4214(4) 0.1106(4) 0.4683(2) 0.0103(10) Uani 1 1 d .
O1W O 0.3213(4) -0.0817(4) 0.3795(3) 0.0137(10) Uani 1 1 d .
O2W O 0.1595(4) 0.1149(4) 0.4134(3) 0.0136(10) Uani 1 1 d .
O3W O 0.5416(4) 0.5790(5) 0.2628(3) 0.0147(11) Uani 1 1 d .
O4W O 0.4932(5) 0.7464(6) 0.3701(4) 0.0403(17) Uiso 1 1 d .
O5W O 0.6596(7) 0.9001(9) 0.4170(5) 0.072(3) Uiso 1 1 d .
O6W O 0.6051(8) 0.3535(7) 0.9791(5) 0.065(2) Uiso 1 1 d .
O7W O 0.0420(5) 0.3446(6) 0.0622(4) 0.0382(16) Uiso 1 1 d .
O8W O 0.3627(4) 0.9912(5) 0.0535(3) 0.0234(13) Uiso 1 1 d .
H11W H 0.3782 -0.1288 0.3823 0.035 Uiso 1 1 d .
H12W H 0.2913 -0.0842 0.4193 0.035 Uiso 1 1 d .
H21W H 0.1336 0.0949 0.4534 0.035 Uiso 1 1 d .
H22W H 0.1134 0.1655 0.3976 0.035 Uiso 1 1 d .
H31W H 0.6062 0.5475 0.2648 0.035 Uiso 1 1 d .
H32W H 0.5377 0.6271 0.2970 0.035 Uiso 1 1 d .

loop_
_atom_site_aniso_label
_atom_site_aniso_U_11
_atom_site_aniso_U_22
_atom_site_aniso_U_33
_atom_site_aniso_U_23
_atom_site_aniso_U_13
_atom_site_aniso_U_12
Pr1 0.00502(13) 0.00371(12) 0.00459(14) -0.00040(16) -0.00024(14) 0.00049(12)
Pr2 0.00531(13) 0.00350(12) 0.00614(15) 0.00104(15) 0.00010(15) -0.00057(12)
N11 0.009(3) 0.006(3) 0.011(3) -0.001(2) -0.004(2) 0.002(2)
C12 0.009(3) 0.006(3) 0.011(4) -0.002(2) -0.001(3) 0.002(2)
N13 0.008(2) 0.006(2) 0.009(3) 0.003(2) 0.0016(19) 0.000(2)
C14 0.009(3) 0.012(3) 0.008(3) -0.003(2) 0.001(2) 0.002(3)
C15 0.009(3) 0.007(3) 0.006(3) 0.002(2) -0.001(2) -0.004(2)
C16 0.0074(15) 0.0064(15) 0.0073(15) 0.0000(9) 0.0002(9) 0.0002(9)
C17 0.0052(14) 0.0047(14) 0.0052(14) -0.0005(9) 0.0004(9) 0.0008(9)
O171 0.011(2) 0.008(2) 0.006(2) 0.0027(18) -0.0036(18) -0.0032(18)
O172 0.005(2) 0.0047(19) 0.014(3) -0.0019(17) -0.0050(19) -0.0009(16)
C18 0.017(3) 0.012(3) 0.007(3) 0.006(2) 0.000(3) 0.001(3)
O181 0.014(3) 0.011(2) 0.008(3) 0.0084(18) -0.005(2) -0.006(2)
O182 0.036(3) 0.029(3) 0.018(3) 0.014(2) -0.019(3) -0.021(3)
N21 0.008(3) 0.008(2) 0.008(3) 0.000(2) -0.002(2) 0.002(2)
C22 0.005(3) 0.011(3) 0.009(3) -0.002(2) -0.001(2) 0.003(2)
N23 0.006(3) 0.006(3) 0.010(3) 0.002(2) -0.003(2) 0.000(2)
C24 0.006(3) 0.010(3) 0.008(3) 0.001(2) 0.002(2) 0.003(3)
C25 0.008(3) 0.005(3) 0.015(4) 0.002(3) 0.002(2) -0.003(2)
C26 0.0059(14) 0.0056(14) 0.0059(15) 0.0004(9) 0.0004(9) -0.0009(9)
C27 0.010(3) 0.003(3) 0.003(3) 0.002(2) 0.001(2) 0.001(2)
O271 0.0021(18) 0.0109(19) 0.011(2) -0.001(2) 0.000(2) 0.0001(15)
O272 0.006(2) 0.008(2) 0.014(3) -0.0021(18) 0.0019(18) -0.0025(17)
C28 0.009(3) 0.012(3) 0.006(3) 0.002(3) 0.002(2) 0.002(3)
O281 0.008(2) 0.006(2) 0.024(3) -0.003(2) 0.002(2) -0.0015(17)
O282 0.004(2) 0.009(2) 0.018(3) -0.0050(19) 0.002(2) -0.0027(18)
O33 0.014(2) 0.005(2) 0.005(2) -0.0028(17) -0.0014(19) -0.0010(18)
C32 0.012(3) 0.004(3) 0.008(3) 0.002(2) 0.003(3) 0.003(3)
O31 0.019(3) 0.006(2) 0.010(3) -0.0019(18) -0.003(2) 0.0019(19)
O36 0.016(2) 0.007(2) 0.009(3) -0.0018(19) -0.005(2) 0.0036(18)
C35 0.012(4) 0.006(3) 0.013(4) 0.001(3) 0.004(3) -0.002(3)
O34 0.019(2) 0.006(2) 0.007(2) -0.0012(18) -0.0042(19) 0.0034(19)
O1W 0.018(3) 0.006(2) 0.017(3) 0.0015(18) 0.008(2) -0.0003(18)
O2W 0.010(2) 0.016(3) 0.015(3) 0.010(2) 0.0051(19) 0.008(2)
O3W 0.015(2) 0.019(3) 0.010(3) 0.000(2) 0.003(2) 0.011(2)

loop_
_atom_type_symbol
_atom_type_description
_atom_type_scat_dispersion_real
_atom_type_scat_dispersion_imag
_atom_type_scat_source
C C 0.0033 0.0016 'International Tables Vol C Tables 4.2.6.8 and 6.1.1.4'
H H 0.0000 0.0000 'International Tables Vol C Tables 4.2.6.8 and 6.1.1.4'
N N 0.0061 0.0033 'International Tables Vol C Tables 4.2.6.8 and 6.1.1.4'
O O 0.0106 0.0060 'International Tables Vol C Tables 4.2.6.8 and 6.1.1.4'
Pr Pr -0.2180 2.8214 'International Tables Vol C Tables 4.2.6.8 and 6.1.1.4'

loop_
_geom_angle_atom_site_label_1
_geom_angle_atom_site_label_2
_geom_angle_atom_site_label_3
_geom_angle
_geom_angle_site_symmetry_1
_geom_angle_site_symmetry_3
O271 Pr1 O171 125.56(16) . .
O271 Pr1 O1W 114.43(14) . .
O171 Pr1 O1W 73.83(16) . .
O271 Pr1 O272 110.69(14) . 4_455
O171 Pr1 O272 73.53(15) . 4_455
O1W Pr1 O272 134.06(15) . 4_455
O271 Pr1 O34 72.83(17) . .
O171 Pr1 O34 147.62(15) . .
O1W Pr1 O34 74.09(16) . .
O272 Pr1 O34 128.95(15) 4_455 .
O271 Pr1 O31 73.67(15) . .
O171 Pr1 O31 140.76(15) . .
O1W Pr1 O31 133.98(16) . .
O272 Pr1 O31 67.39(15) 4_455 .
O34 Pr1 O31 65.25(15) . .
O271 Pr1 O2W 150.75(17) . .
O171 Pr1 O2W 83.49(16) . .
O1W Pr1 O2W 73.73(15) . .
O272 Pr1 O2W 71.25(15) 4_455 .
O34 Pr1 O2W 83.54(16) . .
O31 Pr1 O2W 80.98(16) . .
O271 Pr1 N11 71.98(17) . .
O171 Pr1 N11 62.65(15) . .
O1W Pr1 N11 125.31(17) . .
O272 Pr1 N11 62.35(16) 4_455 .
O34 Pr1 N11 144.57(16) . .
O31 Pr1 N11 100.58(16) . .
O2W Pr1 N11 128.05(16) . .
O271 Pr1 N21 62.57(15) . .
O171 Pr1 N21 72.91(16) . .
O1W Pr1 N21 69.60(16) . .
O272 Pr1 N21 127.99(16) 4_455 .
O34 Pr1 N21 99.70(16) . .
O31 Pr1 N21 136.24(16) . .
O2W Pr1 N21 140.55(15) . .
N11 Pr1 N21 67.25(17) . .
O282 Pr2 O36 89.29(15) 4_455 2_664
O282 Pr2 O281 136.26(16) 4_455 1_565
O36 Pr2 O281 79.55(16) 2_664 1_565
O282 Pr2 O3W 76.45(16) 4_455 .
O36 Pr2 O3W 137.00(17) 2_664 .
O281 Pr2 O3W 83.43(17) 1_565 .
O282 Pr2 O33 139.65(16) 4_455 2_664
O36 Pr2 O33 65.78(15) 2_664 2_664
O281 Pr2 O33 72.37(16) 1_565 2_664
O3W Pr2 O33 143.21(15) . 2_664
O282 Pr2 O172 136.85(15) 4_455 4
O36 Pr2 O172 133.56(15) 2_664 4
O281 Pr2 O172 69.46(14) 1_565 4
O3W Pr2 O172 73.52(15) . 4
O33 Pr2 O172 72.22(15) 2_664 4
O282 Pr2 O181 75.92(17) 4_455 .
O36 Pr2 O181 78.87(16) 2_664 .
O281 Pr2 O181 140.51(16) 1_565 .
O3W Pr2 O181 133.52(16) . .
O33 Pr2 O181 68.70(15) 2_664 .
O172 Pr2 O181 103.87(15) 4 .
O282 Pr2 N13 75.44(15) 4_455 .
O36 Pr2 N13 140.09(16) 2_664 .
O281 Pr2 N13 135.87(16) 1_565 .
O3W Pr2 N13 75.46(17) . .
O33 Pr2 N13 103.06(16) 2_664 .
O172 Pr2 N13 67.55(15) 4 .
O181 Pr2 N13 61.82(15) . .
O282 Pr2 N23 74.17(16) 4_455 1_565
O36 Pr2 N23 67.88(17) 2_664 1_565
O281 Pr2 N23 62.40(15) 1_565 1_565
O3W Pr2 N23 69.22(17) . 1_565
O33 Pr2 N23 119.23(16) 2_664 1_565
O172 Pr2 N23 121.03(15) 4 1_565
O181 Pr2 N23 134.92(16) . 1_565
N13 Pr2 N23 137.62(17) . 1_565
C12 N11 C16 117.3(6) . .
C12 N11 Pr1 124.6(4) . .
C16 N11 Pr1 114.5(4) . .
N13 C12 N11 125.1(6) . .
N13 C12 H12 117.5 . .
N11 C12 H12 117.5 . .
C12 N13 C14 117.1(6) . .
C12 N13 Pr2 125.7(4) . .
C14 N13 Pr2 116.9(4) . .
N13 C14 C15 121.4(6) . .
N13 C14 C18 117.4(6) . .
C15 C14 C18 121.1(6) . .
C16 C15 C14 117.8(6) . .
C16 C15 H15 121.1 . .
C14 C15 H15 121.1 . .
N11 C16 C15 121.1(6) . .
N11 C16 C17 116.8(6) . .
C15 C16 C17 121.9(6) . .
O171 C17 O172 126.5(6) . .
O171 C17 C16 116.7(5) . .
O172 C17 C16 116.7(6) . .
C17 O171 Pr1 126.8(4) . .
C17 O172 Pr2 136.3(4) . 4_455
O182 C18 O181 127.3(6) . .
O182 C18 C14 116.8(6) . .
O181 C18 C14 115.9(6) . .
C18 O181 Pr2 127.5(4) . .
C26 N21 C22 116.7(5) . .
C26 N21 Pr1 115.2(4) . .
C22 N21 Pr1 128.0(4) . .
N23 C22 N21 125.8(6) . .
N23 C22 H22 117.1 . .
N21 C22 H22 117.1 . .
C22 N23 C24 116.2(6) . .
C22 N23 Pr2 129.3(4) . 1_545
C24 N23 Pr2 114.4(4) . 1_545
N23 C24 C25 122.3(6) . .
N23 C24 C28 116.9(6) . .
C25 C24 C28 120.8(6) . .
C26 C25 C24 115.7(6) . .
C26 C25 H25 122.1 . .
C24 C25 H25 122.1 . .
N21 C26 C25 123.1(6) . .
N21 C26 C27 116.2(5) . .
C25 C26 C27 120.7(6) . .
O271 C27 O272 125.8(6) . .
O271 C27 C26 118.6(5) . .
O272 C27 C26 115.5(5) . .
C27 O271 Pr1 127.3(4) . .
C27 O272 Pr1 144.8(4) . 4
O281 C28 O282 125.4(6) . .
O281 C28 C24 117.9(6) . .
O282 C28 C24 116.6(6) . .
C28 O281 Pr2 128.3(4) . 1_545
C28 O282 Pr2 154.5(5) . 4
C32 O33 Pr2 119.3(4) . 2_665
O31 C32 O33 126.3(6) . .
O31 C32 C35 116.6(6) . .
O33 C32 C35 117.1(6) . .
C32 O31 Pr1 119.8(4) . .
C35 O36 Pr2 120.8(4) . 2_665
O34 C35 O36 127.3(6) . .
O34 C35 C32 117.0(6) . .
O36 C35 C32 115.8(6) . .
C35 O34 Pr1 120.4(4) . .
Pr1 O1W H11W 121.6 . .
Pr1 O1W H12W 105.7 . .
H11W O1W H12W 104.9 . .
Pr1 O2W H21W 140.3 . .
Pr1 O2W H22W 109.6 . .
H21W O2W H22W 105.0 . .
Pr2 O3W H31W 101.3 . .
Pr2 O3W H32W 130.9 . .
H31W O3W H32W 105.5 . .

loop_
_geom_bond_atom_site_label_1
_geom_bond_atom_site_label_2
_geom_bond_distance
_geom_bond_site_symmetry_2
Pr1 O271 2.456(4) .
Pr1 O171 2.463(4) .
Pr1 O1W 2.471(5) .
Pr1 O272 2.481(4) 4_455
Pr1 O34 2.484(5) .
Pr1 O31 2.499(5) .
Pr1 O2W 2.499(4) .
Pr1 N11 2.696(6) .
Pr1 N21 2.752(5) .
Pr2 O282 2.405(5) 4_455
Pr2 O36 2.462(5) 2_664
Pr2 O281 2.474(4) 1_565
Pr2 O3W 2.486(5) .
Pr2 O33 2.486(5) 2_664
Pr2 O172 2.505(4) 4
Pr2 O181 2.508(5) .
Pr2 N13 2.713(5) .
Pr2 N23 2.765(6) 1_565
N11 C12 1.338(9) .
N11 C16 1.347(8) .
C12 N13 1.334(9) .
C12 H12 0.9300 .
N13 C14 1.336(8) .
C14 C15 1.389(9) .
C14 C18 1.514(9) .
C15 C16 1.370(9) .
C15 H15 0.9300 .
C16 C17 1.514(9) .
C17 O171 1.257(8) .
C17 O172 1.258(7) .
O172 Pr2 2.505(4) 4_455
C18 O182 1.216(8) .
C18 O181 1.275(8) .
N21 C26 1.328(8) .
N21 C22 1.336(8) .
C22 N23 1.326(8) .
C22 H22 0.9300 .
N23 C24 1.352(8) .
N23 Pr2 2.765(6) 1_545
C24 C25 1.389(9) .
C24 C28 1.529(9) .
C25 C26 1.374(9) .
C25 H25 0.9300 .
C26 C27 1.528(8) .
C27 O271 1.255(7) .
C27 O272 1.265(8) .
O272 Pr1 2.481(4) 4
C28 O281 1.244(8) .
C28 O282 1.251(8) .
O281 Pr2 2.474(4) 1_545
O282 Pr2 2.405(5) 4
O33 C32 1.262(8) .
O33 Pr2 2.486(5) 2_665
C32 O31 1.252(8) .
C32 C35 1.553(9) .
O36 C35 1.258(9) .
O36 Pr2 2.462(5) 2_665
C35 O34 1.243(8) .
O1W H11W 0.8584 .
O1W H12W 0.8542 .
O2W H21W 0.8680 .
O2W H22W 0.8441 .
O3W H31W 0.8508 .
O3W H32W 0.8525 .

loop_
_geom_hbond_atom_site_label_D
_geom_hbond_atom_site_label_H
_geom_hbond_atom_site_label_A
_geom_hbond_distance_DH
_geom_hbond_distance_HA
_geom_hbond_distance_DA
_geom_hbond_angle_DHA
_geom_hbond_site_symmetry_A
O1W H11W O4W 0.86 1.96 2.805(8) 166.9 1_545
O1W H12W O182 0.85 1.84 2.689(7) 174.4 3_545
O2W H21W O181 0.87 1.94 2.793(7) 167.7 3_545
O2W H22W O271 0.84 1.95 2.777(6) 166.9 4_455
O3W H31W O171 0.85 1.88 2.718(6) 168.1 4
O3W H32W O4W 0.85 2.01 2.847(9) 167.0 .
